data_4066900
loop_
_publ_author_name
'Cao, Thi-Phuong-Anh'
'Payet, Elina'
'Auffrant, Audrey'
'Le Goff, Xavier F.'
'Le Floch, Pascal'

_publ_section_title
;
 Facile Synthesis of Bifunctional Ligands using LiCH2PPh2&#x2550;NPh
 Obtained from [PhNH&#x2212;PPh3+][Br&#x2212;]
;
_journal_issue 17
_journal_name_full Organometallics
_journal_page_first 3991
_journal_paper_doi 10.1021/om100695b
_journal_volume 29
_journal_year 2010
_chemical_formula_moiety 'C22 H27 N P Si, 0.5Br, 0.5Cl'
_chemical_formula_sum 'C22 H27 Br0.5 Cl0.5 N P Si'
_chemical_formula_weight 422.19
_chemical_name_systematic
; 
 ? 
;
_space_group_IT_number 15
_symmetry_cell_setting monoclinic
_symmetry_space_group_name_Hall '-C 2yc'
_symmetry_space_group_name_H-M 'C 1 2/c 1'
_atom_sites_solution_hydrogens geom
_atom_sites_solution_primary direct
_atom_sites_solution_secondary difmap
_audit_creation_method SHELXL-97
_cell_angle_alpha 90.00
_cell_angle_beta 108.329(1)
_cell_angle_gamma 90.00
_cell_formula_units_Z 8
_cell_length_a 18.378(1)
_cell_length_b 11.475(1)
_cell_length_c 22.068(1)
_cell_measurement_reflns_used 4987
_cell_measurement_temperature 150.0(1)
_cell_measurement_theta_max 30.034
_cell_measurement_theta_min 0.998
_cell_volume 4417.8(5)
_computing_structure_refinement 'SHELXL-97 (Sheldrick, 1997)'
_computing_structure_solution 'SHELXS-97 (Sheldrick, 1990)'
_diffrn_ambient_temperature 150.0(1)
_diffrn_measured_fraction_theta_full 0.979
_diffrn_measured_fraction_theta_max 0.979
_diffrn_measurement_device_type KappaCCD
_diffrn_measurement_method 'phi and omega scans'
_diffrn_radiation_monochromator graphite
_diffrn_radiation_source 'fine-focus sealed tube'
_diffrn_radiation_type MoK\a
_diffrn_radiation_wavelength 0.71069
_diffrn_reflns_av_R_equivalents 0.0252
_diffrn_reflns_av_sigmaI/netI 0.0458
_diffrn_reflns_limit_h_max 25
_diffrn_reflns_limit_h_min -25
_diffrn_reflns_limit_k_max 14
_diffrn_reflns_limit_k_min -15
_diffrn_reflns_limit_l_max 31
_diffrn_reflns_limit_l_min -21
_diffrn_reflns_number 15402
_diffrn_reflns_theta_full 30.03
_diffrn_reflns_theta_max 30.03
_diffrn_reflns_theta_min 3.30
_exptl_absorpt_coefficient_mu 1.150
_exptl_absorpt_correction_T_max 0.8744
_exptl_absorpt_correction_T_min 0.7699
_exptl_absorpt_correction_type multi-scan
_exptl_absorpt_process_details 'Denzo/Scalepack (Otwinowski & Minor, 1996)'
_exptl_crystal_colour Colorless
_exptl_crystal_density_diffrn 1.270
_exptl_crystal_density_method 'not measured'
_exptl_crystal_description Block
_exptl_crystal_F_000 1768
_exptl_crystal_size_max 0.24
_exptl_crystal_size_mid 0.12
_exptl_crystal_size_min 0.12
_refine_diff_density_max 0.280
_refine_diff_density_min -0.414
_refine_diff_density_rms 0.050
_refine_ls_extinction_method none
_refine_ls_goodness_of_fit_ref 1.054
_refine_ls_hydrogen_treatment mixed
_refine_ls_matrix_type full
_refine_ls_number_parameters 250
_refine_ls_number_reflns 6324
_refine_ls_number_restraints 0
_refine_ls_restrained_S_all 1.054
_refine_ls_R_factor_all 0.0571
_refine_ls_R_factor_gt 0.0338
_refine_ls_shift/su_max 0.001
_refine_ls_shift/su_mean 0.000
_refine_ls_structure_factor_coef Fsqd
_refine_ls_weighting_details 'calc w=1/[\s^2^(Fo^2^)+(0.0385P)^2^+0.3164P] where P=(Fo^2^+2Fc^2^)/3'
_refine_ls_weighting_scheme calc
_refine_ls_wR_factor_gt 0.0807
_refine_ls_wR_factor_ref 0.0872
_reflns_number_gt 4621
_reflns_number_total 6324
_reflns_threshold_expression >2sigma(I)
_cod_data_source_file om100695b_si_002.cif
_cod_data_source_block ep561
_cod_depositor_comments
;
The following automatic conversions were performed:

'_symmetry_cell_setting' value 'Monoclinic' changed to 'monoclinic'
according to /home/saulius/struct/CIF-dictionaries/cif_core.dic
dictionary named 'cif_core.dic' version 2.4.1 from 2010-06-29.

Automatic conversion script
Id: cif_fix_values 1715 2011-07-08 13:25:40Z adriana 
;
_cod_original_sg_symbol_H-M 'C2/c     '
_cod_original_formula_sum 'C22 H27 Br0.50 Cl0.50 N P Si'
_cod_database_code 4066900

loop_
_symmetry_equiv_pos_as_xyz
'x, y, z'
'-x, y, -z+1/2'
'x+1/2, y+1/2, z'
'-x+1/2, y+1/2, -z+1/2'
'-x, -y, -z'
'x, -y, z-1/2'
'-x+1/2, -y+1/2, -z'
'x+1/2, -y+1/2, z-1/2'

loop_
_atom_site_label
_atom_site_type_symbol
_atom_site_fract_x
_atom_site_fract_y
_atom_site_fract_z
_atom_site_U_iso_or_equiv
_atom_site_adp_type
_atom_site_occupancy
_atom_site_symmetry_multiplicity
_atom_site_calc_flag
_atom_site_refinement_flags
_atom_site_disorder_assembly
_atom_site_disorder_group
P1 P 0.16351(2) 0.68971(3) 0.131499(17) 0.02510(9) Uani 1 1 d . . .
Si1 Si 0.34263(2) 0.71553(4) 0.19704(2) 0.03093(11) Uani 1 1 d . . .
N1 N 0.15981(7) 0.79813(12) 0.08267(6) 0.0303(3) Uani 1 1 d . . .
H1N H 0.1838(10) 0.8545(16) 0.1011(8) 0.045 Uiso 1 1 d . . .
C1 C 0.24037(8) 0.72215(13) 0.20117(6) 0.0267(3) Uani 1 1 d . . .
H1A H 0.2372 0.6678 0.2351 0.032 Uiso 1 1 calc R . .
H1B H 0.2319 0.8016 0.2151 0.032 Uiso 1 1 calc R . .
C2 C 0.07332(8) 0.67822(13) 0.14725(7) 0.0266(3) Uani 1 1 d . . .
C3 C 0.03298(9) 0.57437(14) 0.14220(8) 0.0351(4) Uani 1 1 d . . .
H3 H 0.0537 0.5043 0.1316 0.042 Uiso 1 1 calc R . .
C4 C -0.03769(9) 0.57335(16) 0.15273(9) 0.0432(4) Uani 1 1 d . . .
H4 H -0.0650 0.5022 0.1499 0.052 Uiso 1 1 calc R . .
C5 C -0.06821(9) 0.67491(17) 0.16719(8) 0.0440(4) Uani 1 1 d . . .
H5 H -0.1168 0.6739 0.1739 0.053 Uiso 1 1 calc R . .
C6 C -0.02853(10) 0.77839(16) 0.17205(8) 0.0417(4) Uani 1 1 d . . .
H6 H -0.0500 0.8485 0.1819 0.050 Uiso 1 1 calc R . .
C7 C 0.04258(9) 0.78022(14) 0.16259(7) 0.0349(4) Uani 1 1 d . . .
H7 H 0.0702 0.8513 0.1666 0.042 Uiso 1 1 calc R . .
C8 C 0.18271(8) 0.55368(13) 0.09968(7) 0.0292(3) Uani 1 1 d . . .
C9 C 0.20020(9) 0.45763(13) 0.14079(8) 0.0333(3) Uani 1 1 d . . .
H9 H 0.2015 0.4657 0.1840 0.040 Uiso 1 1 calc R . .
C10 C 0.21564(10) 0.35056(15) 0.11833(9) 0.0420(4) Uani 1 1 d . . .
H10 H 0.2277 0.2851 0.1460 0.050 Uiso 1 1 calc R . .
C11 C 0.21329(11) 0.33972(17) 0.05539(10) 0.0507(5) Uani 1 1 d . . .
H11 H 0.2225 0.2658 0.0398 0.061 Uiso 1 1 calc R . .
C12 C 0.19787(11) 0.43430(17) 0.01482(9) 0.0498(5) Uani 1 1 d . . .
H12 H 0.1977 0.4258 -0.0280 0.060 Uiso 1 1 calc R . .
C13 C 0.18246(10) 0.54253(15) 0.03684(8) 0.0388(4) Uani 1 1 d . . .
H13 H 0.1719 0.6081 0.0092 0.047 Uiso 1 1 calc R . .
C14 C 0.09980(8) 0.82744(13) 0.02571(7) 0.0286(3) Uani 1 1 d . . .
C15 C 0.03857(9) 0.75416(16) -0.00205(7) 0.0368(4) Uani 1 1 d . . .
H15 H 0.0355 0.6801 0.0163 0.044 Uiso 1 1 calc R . .
C16 C -0.01864(9) 0.78984(18) -0.05713(8) 0.0451(4) Uani 1 1 d . . .
H16 H -0.0611 0.7401 -0.0759 0.054 Uiso 1 1 calc R . .
C17 C -0.01442(11) 0.89606(19) -0.08464(8) 0.0505(5) Uani 1 1 d . . .
H17 H -0.0536 0.9196 -0.1222 0.061 Uiso 1 1 calc R . .
C18 C 0.04722(11) 0.96798(16) -0.05715(8) 0.0472(5) Uani 1 1 d . . .
H18 H 0.0507 1.0411 -0.0762 0.057 Uiso 1 1 calc R . .
C19 C 0.10425(9) 0.93473(15) -0.00199(7) 0.0357(4) Uani 1 1 d . . .
H19 H 0.1463 0.9852 0.0168 0.043 Uiso 1 1 calc R . .
C20 C 0.34908(9) 0.77033(15) 0.11994(8) 0.0376(4) Uani 1 1 d . . .
H20A H 0.3295 0.8503 0.1131 0.056 Uiso 1 1 calc R . .
H20B H 0.3184 0.7205 0.0852 0.056 Uiso 1 1 calc R . .
H20C H 0.4027 0.7692 0.1207 0.056 Uiso 1 1 calc R . .
C21 C 0.39886(9) 0.80807(17) 0.26444(8) 0.0458(5) Uani 1 1 d . . .
H21A H 0.4537 0.7982 0.2705 0.069 Uiso 1 1 calc R . .
H21B H 0.3880 0.7850 0.3035 0.069 Uiso 1 1 calc R . .
H21C H 0.3847 0.8899 0.2549 0.069 Uiso 1 1 calc R . .
C22 C 0.37882(10) 0.56345(16) 0.21021(9) 0.0490(5) Uani 1 1 d . . .
H22A H 0.4345 0.5632 0.2187 0.074 Uiso 1 1 calc R . .
H22B H 0.3543 0.5168 0.1721 0.074 Uiso 1 1 calc R . .
H22C H 0.3668 0.5301 0.2468 0.074 Uiso 1 1 calc R . .
Br1 Br 0.23928(17) 0.0336(3) 0.16275(14) 0.0304(3) Uani 0.50 1 d P A 1
Cl1 Cl 0.2469(4) 0.0223(7) 0.1571(4) 0.0290(7) Uani 0.50 1 d P B 2

loop_
_atom_site_aniso_label
_atom_site_aniso_U_11
_atom_site_aniso_U_22
_atom_site_aniso_U_33
_atom_site_aniso_U_23
_atom_site_aniso_U_13
_atom_site_aniso_U_12
P1 0.02639(18) 0.0259(2) 0.02312(19) 0.00209(15) 0.00787(14) -0.00035(15)
Si1 0.0271(2) 0.0379(3) 0.0279(2) -0.00282(18) 0.00890(16) 0.00257(18)
N1 0.0305(6) 0.0298(7) 0.0272(7) 0.0047(5) 0.0042(5) -0.0046(5)
C1 0.0294(7) 0.0272(8) 0.0230(7) 0.0026(6) 0.0076(6) 0.0017(6)
C2 0.0258(7) 0.0298(8) 0.0234(7) 0.0029(6) 0.0067(5) 0.0005(6)
C3 0.0343(8) 0.0294(8) 0.0418(9) 0.0020(7) 0.0123(7) -0.0003(7)
C4 0.0346(9) 0.0439(10) 0.0524(11) 0.0060(9) 0.0155(8) -0.0074(8)
C5 0.0304(8) 0.0599(12) 0.0456(10) 0.0080(9) 0.0176(7) 0.0064(8)
C6 0.0432(9) 0.0446(10) 0.0421(10) 0.0059(8) 0.0201(8) 0.0137(8)
C7 0.0403(9) 0.0307(8) 0.0351(9) 0.0010(7) 0.0140(7) 0.0029(7)
C8 0.0273(7) 0.0316(8) 0.0297(8) -0.0021(6) 0.0106(6) -0.0018(6)
C9 0.0352(8) 0.0327(9) 0.0363(9) 0.0013(7) 0.0172(7) 0.0015(7)
C10 0.0466(10) 0.0323(9) 0.0550(11) 0.0028(8) 0.0273(8) 0.0046(8)
C11 0.0612(12) 0.0370(10) 0.0651(13) -0.0114(9) 0.0357(10) 0.0009(9)
C12 0.0625(12) 0.0513(12) 0.0434(10) -0.0109(9) 0.0277(9) 0.0018(10)
C13 0.0454(9) 0.0418(10) 0.0332(9) -0.0019(7) 0.0183(7) -0.0008(8)
C14 0.0279(7) 0.0369(9) 0.0217(7) 0.0038(6) 0.0090(6) 0.0045(6)
C15 0.0326(8) 0.0509(10) 0.0260(8) 0.0028(7) 0.0080(6) -0.0023(7)
C16 0.0320(8) 0.0731(13) 0.0276(8) -0.0038(9) 0.0057(7) 0.0020(9)
C17 0.0473(10) 0.0715(14) 0.0274(9) 0.0043(9) 0.0043(8) 0.0247(10)
C18 0.0630(12) 0.0475(11) 0.0317(9) 0.0116(8) 0.0155(8) 0.0213(9)
C19 0.0421(9) 0.0373(9) 0.0292(8) 0.0045(7) 0.0132(7) 0.0065(7)
C20 0.0353(8) 0.0449(10) 0.0368(9) -0.0056(8) 0.0174(7) -0.0019(7)
C21 0.0292(8) 0.0681(13) 0.0390(10) -0.0146(9) 0.0092(7) -0.0017(8)
C22 0.0369(9) 0.0496(11) 0.0583(12) 0.0049(9) 0.0118(8) 0.0137(8)
Br1 0.0381(6) 0.0230(6) 0.0309(5) -0.0088(4) 0.0120(4) 0.0019(4)
Cl1 0.0377(12) 0.0195(12) 0.0356(11) -0.0112(7) 0.0197(7) -0.0004(9)

loop_
_atom_type_symbol
_atom_type_description
_atom_type_scat_dispersion_real
_atom_type_scat_dispersion_imag
_atom_type_scat_source
C C 0.0033 0.0016 'International Tables Vol C Tables 4.2.6.8 and 6.1.1.4'
H H 0.0000 0.0000 'International Tables Vol C Tables 4.2.6.8 and 6.1.1.4'
Br Br -0.2901 2.4595 'International Tables Vol C Tables 4.2.6.8 and 6.1.1.4'
Cl Cl 0.1484 0.1585 'International Tables Vol C Tables 4.2.6.8 and 6.1.1.4'
N N 0.0061 0.0033 'International Tables Vol C Tables 4.2.6.8 and 6.1.1.4'
P P 0.1023 0.0942 'International Tables Vol C Tables 4.2.6.8 and 6.1.1.4'
Si Si 0.0817 0.0704 'International Tables Vol C Tables 4.2.6.8 and 6.1.1.4'

loop_
_geom_angle_atom_site_label_1
_geom_angle_atom_site_label_2
_geom_angle_atom_site_label_3
_geom_angle
N1 P1 C1 105.62(7)
N1 P1 C8 112.18(7)
C1 P1 C8 108.78(7)
N1 P1 C2 109.45(7)
C1 P1 C2 112.28(7)
C8 P1 C2 108.56(7)
C20 Si1 C21 111.21(8)
C20 Si1 C22 109.84(8)
C21 Si1 C22 109.30(9)
C20 Si1 C1 112.22(7)
C21 Si1 C1 104.31(7)
C22 Si1 C1 109.81(8)
C14 N1 P1 128.38(11)
C14 N1 H1N 113.5(12)
P1 N1 H1N 111.8(13)
P1 C1 Si1 118.58(8)
P1 C1 H1A 107.7
Si1 C1 H1A 107.7
P1 C1 H1B 107.7
Si1 C1 H1B 107.7
H1A C1 H1B 107.1
C7 C2 C3 119.69(14)
C7 C2 P1 117.08(12)
C3 C2 P1 123.18(12)
C2 C3 C4 119.81(16)
C2 C3 H3 120.1
C4 C3 H3 120.1
C5 C4 C3 120.21(17)
C5 C4 H4 119.9
C3 C4 H4 119.9
C4 C5 C6 120.24(16)
C4 C5 H5 119.9
C6 C5 H5 119.9
C5 C6 C7 120.09(16)
C5 C6 H6 120.0
C7 C6 H6 120.0
C6 C7 C2 119.96(16)
C6 C7 H7 120.0
C2 C7 H7 120.0
C13 C8 C9 120.13(14)
C13 C8 P1 122.10(12)
C9 C8 P1 117.74(12)
C10 C9 C8 119.81(16)
C10 C9 H9 120.1
C8 C9 H9 120.1
C11 C10 C9 119.59(17)
C11 C10 H10 120.2
C9 C10 H10 120.2
C12 C11 C10 121.13(17)
C12 C11 H11 119.4
C10 C11 H11 119.4
C11 C12 C13 119.84(17)
C11 C12 H12 120.1
C13 C12 H12 120.1
C8 C13 C12 119.46(16)
C8 C13 H13 120.3
C12 C13 H13 120.3
C15 C14 C19 119.75(14)
C15 C14 N1 122.83(14)
C19 C14 N1 117.41(14)
C14 C15 C16 119.50(17)
C14 C15 H15 120.3
C16 C15 H15 120.3
C17 C16 C15 120.88(17)
C17 C16 H16 119.6
C15 C16 H16 119.6
C16 C17 C18 119.28(15)
C16 C17 H17 120.4
C18 C17 H17 120.4
C17 C18 C19 120.75(18)
C17 C18 H18 119.6
C19 C18 H18 119.6
C18 C19 C14 119.83(16)
C18 C19 H19 120.1
C14 C19 H19 120.1
Si1 C20 H20A 109.5
Si1 C20 H20B 109.5
H20A C20 H20B 109.5
Si1 C20 H20C 109.5
H20A C20 H20C 109.5
H20B C20 H20C 109.5
Si1 C21 H21A 109.5
Si1 C21 H21B 109.5
H21A C21 H21B 109.5
Si1 C21 H21C 109.5
H21A C21 H21C 109.5
H21B C21 H21C 109.5
Si1 C22 H22A 109.5
Si1 C22 H22B 109.5
H22A C22 H22B 109.5
Si1 C22 H22C 109.5
H22A C22 H22C 109.5
H22B C22 H22C 109.5

loop_
_geom_bond_atom_site_label_1
_geom_bond_atom_site_label_2
_geom_bond_distance
P1 N1 1.6333(13)
P1 C1 1.7696(14)
P1 C8 1.7917(16)
P1 C2 1.8021(15)
Si1 C20 1.8523(17)
Si1 C21 1.8551(17)
Si1 C22 1.8576(18)
Si1 C1 1.9115(15)
N1 C14 1.4273(18)
N1 H1N 0.816(18)
C1 H1A 0.9900
C1 H1B 0.9900
C2 C7 1.387(2)
C2 C3 1.389(2)
C3 C4 1.389(2)
C3 H3 0.9500
C4 C5 1.374(3)
C4 H4 0.9500
C5 C6 1.380(3)
C5 H5 0.9500
C6 C7 1.387(2)
C6 H6 0.9500
C7 H7 0.9500
C8 C13 1.391(2)
C8 C9 1.399(2)
C9 C10 1.387(2)
C9 H9 0.9500
C10 C11 1.382(3)
C10 H10 0.9500
C11 C12 1.379(3)
C11 H11 0.9500
C12 C13 1.395(2)
C12 H12 0.9500
C13 H13 0.9500
C14 C15 1.384(2)
C14 C19 1.388(2)
C15 C16 1.395(2)
C15 H15 0.9500
C16 C17 1.375(3)
C16 H16 0.9500
C17 C18 1.378(3)
C17 H17 0.9500
C18 C19 1.387(2)
C18 H18 0.9500
C19 H19 0.9500
C20 H20A 0.9800
C20 H20B 0.9800
C20 H20C 0.9800
C21 H21A 0.9800
C21 H21B 0.9800
C21 H21C 0.9800
C22 H22A 0.9800
C22 H22B 0.9800
C22 H22C 0.9800
